data_7056153
loop_
_publ_author_name
'Ghosh, Biswa Nath'
'Schlecht, Sabine'
'Bauz\'a, Antonio'
'Frontera, Antonio'

_publ_section_title
;
 Mononuclear and dinuclear trimethylplatinum(iv) iodide complexes of
 3-substituted pyridines
;
_journal_issue 9
_journal_name_full 'New J. Chem.'
_journal_page_first 3498
_journal_paper_doi 10.1039/C7NJ00337D
_journal_volume 41
_journal_year 2017
_chemical_formula_moiety 'C16 H26 Br2 I2 N2 Pt2'
_chemical_formula_sum 'C16 H26 Br2 I2 N2 Pt2'
_chemical_formula_weight 1050.19
_space_group_crystal_system monoclinic
_space_group_IT_number 14
_space_group_name_Hall '-P 2yn'
_space_group_name_H-M_alt 'P 1 21/n 1'
_symmetry_space_group_name_Hall '-P 2yn'
_symmetry_space_group_name_H-M 'P 1 21/n 1'
_atom_sites_solution_hydrogens geom
_audit_creation_method SHELXL-2014
_audit_update_record
;
2015-05-13 deposited with the CCDC.
2017-03-29 downloaded from the CCDC.
;
_cell_angle_alpha 90
_cell_angle_beta 95.0865(19)
_cell_angle_gamma 90
_cell_formula_units_Z 2
_cell_length_a 8.24465(15)
_cell_length_b 13.0479(2)
_cell_length_c 11.24762(19)
_cell_measurement_reflns_used 5402
_cell_measurement_temperature 173(2)
_cell_measurement_theta_max 30.7240
_cell_measurement_theta_min 2.9240
_cell_volume 1205.20(4)
_computing_cell_refinement
;
CrysAlisPro, Agilent Technologies,
Version 1.171.36.28 (release 01-02-2013 CrysAlis171 .NET)
(compiled Feb  1 2013,16:14:44)
;
_computing_data_collection
;
CrysAlisPro, Agilent Technologies,
Version 1.171.36.28 (release 01-02-2013 CrysAlis171 .NET)
(compiled Feb  1 2013,16:14:44)
;
_computing_data_reduction
;
CrysAlisPro, Agilent Technologies,
Version 1.171.36.28 (release 01-02-2013 CrysAlis171 .NET)
(compiled Feb  1 2013,16:14:44)
;
_computing_molecular_graphics 'Mercury v3.3 (Macrae et al., 2008)'
_computing_publication_material 'WinGX (Farrugia, 2012)'
_computing_structure_refinement 'SHELXL-2014 (Sheldrick, 2014)'
_computing_structure_solution
;
SUPERFLIP, J. Appl. Cryst. (2007) 40, 786-790
;
_diffrn_ambient_temperature 173(2)
_diffrn_detector_area_resol_mean 16.0107
_diffrn_measured_fraction_theta_full 1.000
_diffrn_measured_fraction_theta_max 1.000
_diffrn_measurement_device_type 'SuperNova, Single source at offset, Eos'
_diffrn_measurement_method '\w scans'
_diffrn_radiation_type MoK\a
_diffrn_radiation_wavelength 0.71073
_diffrn_reflns_av_R_equivalents 0.0277
_diffrn_reflns_av_unetI/netI 0.0243
_diffrn_reflns_Laue_measured_fraction_full 1.000
_diffrn_reflns_Laue_measured_fraction_max 1.000
_diffrn_reflns_limit_h_max 9
_diffrn_reflns_limit_h_min -9
_diffrn_reflns_limit_k_max 15
_diffrn_reflns_limit_k_min -15
_diffrn_reflns_limit_l_max 13
_diffrn_reflns_limit_l_min -13
_diffrn_reflns_number 7420
_diffrn_reflns_point_group_measured_fraction_full 1.000
_diffrn_reflns_point_group_measured_fraction_max 1.000
_diffrn_reflns_theta_full 25.242
_diffrn_reflns_theta_max 25.249
_diffrn_reflns_theta_min 2.396
_diffrn_source 'SuperNova (Mo) X-ray Source'
_exptl_absorpt_coefficient_mu 17.474
_exptl_absorpt_correction_T_max 0.441
_exptl_absorpt_correction_T_min 0.175
_exptl_absorpt_correction_type analytical
_exptl_absorpt_process_details
;
CrysAlisPro, Agilent Technologies,
Version 1.171.36.28 (release 01-02-2013 CrysAlis171 .NET)
(compiled Feb  1 2013,16:14:44)
Analytical numeric absorption correction using a multifaceted crystal
            model based on expressions derived by R.C. Clark & J.S. Reid.
(Clark, R. C. & Reid, J. S. (1995). Acta Cryst. A51, 887-897)
;
_exptl_crystal_colour pale-yellow
_exptl_crystal_density_diffrn 2.894
_exptl_crystal_density_method 'not measured'
_exptl_crystal_description block
_exptl_crystal_F_000 936
_exptl_crystal_size_max 0.170
_exptl_crystal_size_mid 0.140
_exptl_crystal_size_min 0.070
_refine_diff_density_max 0.984
_refine_diff_density_min -0.678
_refine_diff_density_rms 0.128
_refine_ls_extinction_method none
_refine_ls_goodness_of_fit_ref 1.044
_refine_ls_hydrogen_treatment constr
_refine_ls_matrix_type full
_refine_ls_number_parameters 112
_refine_ls_number_reflns 2184
_refine_ls_number_restraints 0
_refine_ls_restrained_S_all 1.044
_refine_ls_R_factor_all 0.0203
_refine_ls_R_factor_gt 0.0190
_refine_ls_shift/su_max 0.000
_refine_ls_shift/su_mean 0.000
_refine_ls_structure_factor_coef Fsqd
_refine_ls_weighting_details 'w=1/[\s^2^(Fo^2^)+(0.0206P)^2^+1.0809P] where P=(Fo^2^+2Fc^2^)/3'
_refine_ls_weighting_scheme calc
_refine_ls_wR_factor_gt 0.0443
_refine_ls_wR_factor_ref 0.0450
_reflns_Friedel_coverage 0.000
_reflns_number_gt 2082
_reflns_number_total 2184
_reflns_threshold_expression 'I > 2\s(I)'
_cod_data_source_file c7nj00337d2.cif
_cod_data_source_block anti-[PtMe3(3-Brpy)I]2
_cod_database_code 7056153
_shelx_space_group_comment
;
The symmetry employed for this shelxl refinement is uniquely defined
by the following loop, which should always be used as a source of
symmetry information in preference to the above space-group names.
They are only intended as comments.
;
_shelx_estimated_absorpt_t_min 0.155
_shelx_estimated_absorpt_t_max 0.374
_shelxl_version_number 2014-3

loop_
_space_group_symop_operation_xyz
'x, y, z'
'-x+1/2, y+1/2, -z+1/2'
'-x, -y, -z'
'x-1/2, -y-1/2, z-1/2'

loop_
_atom_site_label
_atom_site_type_symbol
_atom_site_fract_x
_atom_site_fract_y
_atom_site_fract_z
_atom_site_U_iso_or_equiv
_atom_site_adp_type
_atom_site_occupancy
_atom_site_site_symmetry_order
_atom_site_calc_flag
_atom_site_refinement_flags_posn
_atom_site_refinement_flags_adp
Pt1 Pt 0.16732(2) 0.03907(2) 0.63341(2) 0.02367(7) Uani 1 1 d . .
I1 I 0.09362(4) -0.13596(2) 0.49694(3) 0.02904(9) Uani 1 1 d . .
Br1 Br -0.34720(6) 0.13691(4) 0.93789(4) 0.03670(13) Uani 1 1 d . .
N1 N -0.0010(4) -0.0097(3) 0.7642(3) 0.0248(8) Uani 1 1 d . .
C1 C 0.3249(6) 0.0895(4) 0.5153(5) 0.0418(13) Uani 1 1 d . .
H1A H 0.3040 0.1620 0.4974 0.063 Uiso 1 1 calc R U
H1B H 0.3091 0.0494 0.4415 0.063 Uiso 1 1 calc R U
H1C H 0.4372 0.0812 0.5505 0.063 Uiso 1 1 calc R U
C2 C 0.3599(6) -0.0327(3) 0.7255(5) 0.0369(12) Uani 1 1 d . .
H2A H 0.4558 0.0119 0.7285 0.055 Uiso 1 1 calc R U
H2B H 0.3833 -0.0969 0.6853 0.055 Uiso 1 1 calc R U
H2C H 0.3330 -0.0474 0.8069 0.055 Uiso 1 1 calc R U
C3 C 0.2280(6) 0.1666(4) 0.7315(5) 0.0389(12) Uani 1 1 d . .
H3A H 0.1908 0.1590 0.8114 0.058 Uiso 1 1 calc R U
H3B H 0.1760 0.2267 0.6923 0.058 Uiso 1 1 calc R U
H3C H 0.3465 0.1754 0.7382 0.058 Uiso 1 1 calc R U
C4 C -0.1026(6) 0.0584(3) 0.8063(4) 0.0266(10) Uani 1 1 d . .
H4 H -0.0993 0.1275 0.7799 0.032 Uiso 1 1 calc R U
C5 C -0.2114(6) 0.0319(3) 0.8865(4) 0.0294(11) Uani 1 1 d . .
C6 C -0.2201(6) -0.0670(4) 0.9248(4) 0.0366(12) Uani 1 1 d . .
H6 H -0.2967 -0.0866 0.9789 0.044 Uiso 1 1 calc R U
C7 C -0.1150(7) -0.1375(4) 0.8833(5) 0.0390(12) Uani 1 1 d . .
H7 H -0.1164 -0.2067 0.9096 0.047 Uiso 1 1 calc R U
C8 C -0.0074(6) -0.1068(3) 0.8028(4) 0.0305(11) Uani 1 1 d . .
H8 H 0.0643 -0.1560 0.7738 0.037 Uiso 1 1 calc R U

loop_
_atom_site_aniso_label
_atom_site_aniso_U_11
_atom_site_aniso_U_22
_atom_site_aniso_U_33
_atom_site_aniso_U_23
_atom_site_aniso_U_13
_atom_site_aniso_U_12
Pt1 0.02694(11) 0.01652(10) 0.02847(11) 0.00160(6) 0.00754(8) 0.00093(6)
I1 0.03939(19) 0.02029(16) 0.02796(16) -0.00091(11) 0.00588(14) 0.00648(12)
Br1 0.0361(3) 0.0382(3) 0.0373(3) -0.0092(2) 0.0117(2) 0.0046(2)
N1 0.029(2) 0.0207(18) 0.0254(19) -0.0007(16) 0.0065(17) 0.0000(16)
C1 0.036(3) 0.032(3) 0.061(3) 0.011(3) 0.020(3) 0.007(2)
C2 0.034(3) 0.029(3) 0.047(3) 0.005(2) 0.002(3) 0.000(2)
C3 0.043(3) 0.024(2) 0.050(3) -0.001(2) 0.001(3) -0.005(2)
C4 0.035(3) 0.021(2) 0.025(2) -0.0041(18) 0.007(2) -0.001(2)
C5 0.030(3) 0.031(3) 0.027(2) -0.0046(19) 0.006(2) 0.0013(19)
C6 0.038(3) 0.036(3) 0.039(3) 0.003(2) 0.018(2) -0.003(2)
C7 0.051(3) 0.027(3) 0.041(3) 0.009(2) 0.014(3) 0.001(2)
C8 0.038(3) 0.023(2) 0.032(2) 0.006(2) 0.009(2) 0.003(2)

loop_
_atom_type_symbol
_atom_type_description
_atom_type_scat_dispersion_real
_atom_type_scat_dispersion_imag
_atom_type_scat_source
C C 0.0033 0.0016 'International Tables Vol C Tables 4.2.6.8 and 6.1.1.4'
H H 0.0000 0.0000 'International Tables Vol C Tables 4.2.6.8 and 6.1.1.4'
N N 0.0061 0.0033 'International Tables Vol C Tables 4.2.6.8 and 6.1.1.4'
Br Br -0.2901 2.4595 'International Tables Vol C Tables 4.2.6.8 and 6.1.1.4'
I I -0.4742 1.8119 'International Tables Vol C Tables 4.2.6.8 and 6.1.1.4'
Pt Pt -1.7033 8.3905 'International Tables Vol C Tables 4.2.6.8 and 6.1.1.4'

loop_
_geom_angle_atom_site_label_1
_geom_angle_atom_site_label_2
_geom_angle_atom_site_label_3
_geom_angle
_geom_angle_site_symmetry_3
C3 Pt1 C2 87.5(2) .
C3 Pt1 C1 87.1(2) .
C2 Pt1 C1 88.1(2) .
C3 Pt1 N1 90.75(18) .
C2 Pt1 N1 92.09(18) .
C1 Pt1 N1 177.84(18) .
C3 Pt1 I1 178.29(15) .
C2 Pt1 I1 91.46(14) .
C1 Pt1 I1 91.48(16) .
N1 Pt1 I1 90.67(9) .
C3 Pt1 I1 93.19(14) 3_556
C2 Pt1 I1 178.82(15) 3_556
C1 Pt1 I1 91.01(15) 3_556
N1 Pt1 I1 88.84(9) 3_556
I1 Pt1 I1 87.803(9) 3_556
Pt1 I1 Pt1 92.197(10) 3_556
C4 N1 C8 118.0(4) .
C4 N1 Pt1 119.8(3) .
C8 N1 Pt1 122.3(3) .
Pt1 C1 H1A 109.5 .
Pt1 C1 H1B 109.5 .
H1A C1 H1B 109.5 .
Pt1 C1 H1C 109.5 .
H1A C1 H1C 109.5 .
H1B C1 H1C 109.5 .
Pt1 C2 H2A 109.5 .
Pt1 C2 H2B 109.5 .
H2A C2 H2B 109.5 .
Pt1 C2 H2C 109.5 .
H2A C2 H2C 109.5 .
H2B C2 H2C 109.5 .
Pt1 C3 H3A 109.5 .
Pt1 C3 H3B 109.5 .
H3A C3 H3B 109.5 .
Pt1 C3 H3C 109.5 .
H3A C3 H3C 109.5 .
H3B C3 H3C 109.5 .
N1 C4 C5 122.1(4) .
N1 C4 H4 118.9 .
C5 C4 H4 118.9 .
C6 C5 C4 120.2(4) .
C6 C5 Br1 122.6(4) .
C4 C5 Br1 117.2(3) .
C5 C6 C7 118.3(5) .
C5 C6 H6 120.9 .
C7 C6 H6 120.9 .
C6 C7 C8 119.3(4) .
C6 C7 H7 120.4 .
C8 C7 H7 120.4 .
N1 C8 C7 122.1(4) .
N1 C8 H8 118.9 .
C7 C8 H8 118.9 .

loop_
_geom_bond_atom_site_label_1
_geom_bond_atom_site_label_2
_geom_bond_distance
_geom_bond_site_symmetry_2
Pt1 C3 2.034(5) .
Pt1 C2 2.044(5) .
Pt1 C1 2.048(5) .
Pt1 N1 2.203(4) .
Pt1 I1 2.7884(3) .
Pt1 I1 2.7958(3) 3_556
I1 Pt1 2.7958(3) 3_556
Br1 C5 1.892(5) .
N1 C4 1.336(6) .
N1 C8 1.342(5) .
C1 H1A 0.9800 .
C1 H1B 0.9800 .
C1 H1C 0.9800 .
C2 H2A 0.9800 .
C2 H2B 0.9800 .
C2 H2C 0.9800 .
C3 H3A 0.9800 .
C3 H3B 0.9800 .
C3 H3C 0.9800 .
C4 C5 1.372(7) .
C4 H4 0.9500 .
C5 C6 1.364(7) .
C6 C7 1.373(7) .
C6 H6 0.9500 .
C7 C8 1.382(7) .
C7 H7 0.9500 .
C8 H8 0.9500 .

loop_
_geom_torsion_atom_site_label_1
_geom_torsion_atom_site_label_2
_geom_torsion_atom_site_label_3
_geom_torsion_atom_site_label_4
_geom_torsion
C8 N1 C4 C5 -0.1(7)
Pt1 N1 C4 C5 179.0(4)
N1 C4 C5 C6 -0.8(7)
N1 C4 C5 Br1 180.0(3)
C4 C5 C6 C7 1.5(8)
Br1 C5 C6 C7 -179.3(4)
C5 C6 C7 C8 -1.4(8)
C4 N1 C8 C7 0.2(7)
Pt1 N1 C8 C7 -178.9(4)
C6 C7 C8 N1 0.5(8)
